data_4127948
loop_
_publ_author_name
'Zhu, Xiaolong'
'Hu, Chunhua T.'
'Yang, Jingxiang'
'Joyce, Leo A.'
'Qiu, Mengdi'
'Ward, Michael D.'
'Kahr, Bart'

_publ_section_title
;
 Manipulating Solid Forms of Contact Insecticides for Infectious Disease
 Prevention.
;
_journal_issue 42
_journal_name_full 'Journal of the American Chemical Society'
_journal_page_first 16858
_journal_page_last 16864
_journal_paper_doi 10.1021/jacs.9b08125
_journal_volume 141
_journal_year 2019
_chemical_formula_sum 'C14 H9 Cl3 F2'
_chemical_formula_weight 321.56
_space_group_crystal_system monoclinic
_space_group_IT_number 14
_space_group_name_Hall '-P 2ybc'
_space_group_name_H-M_alt 'P 1 21/c 1'
_symmetry_space_group_name_Hall '-P 2ybc'
_symmetry_space_group_name_H-M 'P 1 21/c 1'
_atom_sites_solution_hydrogens geom
_audit_creation_method SHELXL-2018/3
_cell_angle_alpha 90
_cell_angle_beta 99.450(3)
_cell_angle_gamma 90
_cell_formula_units_Z 16
_cell_length_a 7.8711(13)
_cell_length_b 34.698(6)
_cell_length_c 20.060(3)
_cell_measurement_reflns_used 7894
_cell_measurement_temperature 100(2)
_cell_measurement_theta_max 23.70
_cell_measurement_theta_min 2.37
_cell_volume 5404.3(15)
_computing_cell_refinement 'Bruker SAINT'
_computing_data_collection 'Bruker APEX2'
_computing_data_reduction 'Bruker SAINT'
_computing_molecular_graphics 'Bruker SHELXTL'
_computing_publication_material 'Bruker SHELXTL'
_computing_structure_refinement 'SHELXL-2018/3 (Sheldrick, 2018)'
_computing_structure_solution 'SHELXT (Sheldrick 2015)'
_diffrn_ambient_temperature 100(2)
_diffrn_measured_fraction_theta_full 1.000
_diffrn_measured_fraction_theta_max 0.996
_diffrn_measurement_device_type 'Bruker APEX-II CCD'
_diffrn_measurement_method '\f and \w scans'
_diffrn_radiation_source 'sealed tube'
_diffrn_radiation_type MoK\a
_diffrn_radiation_wavelength 0.71073
_diffrn_reflns_av_R_equivalents 0.0875
_diffrn_reflns_av_unetI/netI 0.0707
_diffrn_reflns_Laue_measured_fraction_full 1.000
_diffrn_reflns_Laue_measured_fraction_max 0.996
_diffrn_reflns_limit_h_max 10
_diffrn_reflns_limit_h_min -10
_diffrn_reflns_limit_k_max 46
_diffrn_reflns_limit_k_min -46
_diffrn_reflns_limit_l_max 26
_diffrn_reflns_limit_l_min -26
_diffrn_reflns_number 84285
_diffrn_reflns_point_group_measured_fraction_full 1.000
_diffrn_reflns_point_group_measured_fraction_max 0.996
_diffrn_reflns_theta_full 25.242
_diffrn_reflns_theta_max 28.332
_diffrn_reflns_theta_min 1.174
_exptl_absorpt_coefficient_mu 0.682
_exptl_absorpt_correction_type multi-scan
_exptl_absorpt_process_details SADABS
_exptl_crystal_colour colourless
_exptl_crystal_density_diffrn 1.581
_exptl_crystal_description needle
_exptl_crystal_F_000 2592
_exptl_crystal_size_max 0.400
_exptl_crystal_size_mid 0.150
_exptl_crystal_size_min 0.050
_exptl_transmission_factor_max 0.7457
_exptl_transmission_factor_min 0.6506
_refine_diff_density_max 0.492
_refine_diff_density_min -0.340
_refine_diff_density_rms 0.079
_refine_ls_extinction_method none
_refine_ls_goodness_of_fit_ref 1.014
_refine_ls_hydrogen_treatment constr
_refine_ls_matrix_type full
_refine_ls_number_parameters 685
_refine_ls_number_reflns 13436
_refine_ls_number_restraints 0
_refine_ls_restrained_S_all 1.014
_refine_ls_R_factor_all 0.0745
_refine_ls_R_factor_gt 0.0454
_refine_ls_shift/su_max 0.001
_refine_ls_shift/su_mean 0.000
_refine_ls_structure_factor_coef Fsqd
_refine_ls_weighting_details 'w=1/[\s^2^(Fo^2^)+(0.0276P)^2^+2.7522P] where P=(Fo^2^+2Fc^2^)/3'
_refine_ls_weighting_scheme calc
_refine_ls_wR_factor_gt 0.0915
_refine_ls_wR_factor_ref 0.1030
_reflns_Friedel_coverage 0.000
_reflns_number_gt 9583
_reflns_number_total 13436
_reflns_threshold_expression 'I > 2\s(I)'
_cod_data_source_file ja9b08125_si_002.cif
_cod_data_source_block DFDT-Form-I
_cod_original_cell_volume 5404.4(16)
_cod_database_code 4127948
_shelx_shelxl_version_number 2018/3
_shelx_space_group_comment
;
The symmetry employed for this shelxl refinement is uniquely defined
by the following loop, which should always be used as a source of
symmetry information in preference to the above space-group names.
They are only intended as comments.
;
_shelx_estimated_absorpt_t_min 0.772
_shelx_estimated_absorpt_t_max 0.967

loop_
_space_group_symop_operation_xyz
'x, y, z'
'-x, y+1/2, -z+1/2'
'-x, -y, -z'
'x, -y-1/2, z-1/2'

loop_
_atom_site_label
_atom_site_type_symbol
_atom_site_fract_x
_atom_site_fract_y
_atom_site_fract_z
_atom_site_U_iso_or_equiv
_atom_site_adp_type
_atom_site_occupancy
_atom_site_site_symmetry_order
_atom_site_calc_flag
_atom_site_refinement_flags_posn
_atom_site_refinement_flags_adp
Cl1 Cl 0.28095(8) 0.62513(2) 0.16998(3) 0.02606(14) Uani 1 1 d . .
Cl2 Cl 0.05797(8) 0.57673(2) 0.23396(3) 0.02633(14) Uani 1 1 d . .
Cl3 Cl 0.09747(8) 0.56166(2) 0.09631(3) 0.02233(13) Uani 1 1 d . .
Cl4 Cl -0.02383(8) 0.67617(2) 0.46704(4) 0.02831(15) Uani 1 1 d . .
Cl5 Cl 0.18307(8) 0.62832(2) 0.39514(4) 0.02943(15) Uani 1 1 d . .
Cl6 Cl 0.02283(8) 0.69718(2) 0.33225(3) 0.02939(15) Uani 1 1 d . .
Cl7 Cl 1.35539(8) 0.59809(2) 0.77110(3) 0.02416(14) Uani 1 1 d . .
Cl8 Cl 1.14634(8) 0.60693(2) 0.63894(3) 0.02536(14) Uani 1 1 d . .
Cl9 Cl 1.39798(8) 0.54636(2) 0.66322(3) 0.02564(14) Uani 1 1 d . .
Cl10 Cl 0.51505(8) 0.71252(2) 1.10396(3) 0.02568(15) Uani 1 1 d . .
Cl11 Cl 0.77299(8) 0.65438(2) 1.14207(3) 0.02329(14) Uani 1 1 d . .
Cl12 Cl 0.56983(8) 0.65418(2) 1.00764(3) 0.02369(14) Uani 1 1 d . .
F1 F 0.77612(19) 0.49636(5) 0.01684(8) 0.0334(4) Uani 1 1 d . .
F2 F 0.76252(18) 0.59398(4) 0.44833(7) 0.0262(3) Uani 1 1 d . .
F3 F 0.7123(2) 0.75804(6) 0.26111(9) 0.0512(5) Uani 1 1 d . .
F4 F 0.64431(19) 0.63584(5) 0.67905(7) 0.0296(4) Uani 1 1 d . .
F5 F 0.69873(19) 0.47977(5) 0.49244(7) 0.0310(4) Uani 1 1 d . .
F6 F 0.7087(2) 0.59319(5) 0.91539(8) 0.0345(4) Uani 1 1 d . .
F7 F 1.2554(2) 0.64946(5) 0.88151(8) 0.0329(4) Uani 1 1 d . .
F8 F 1.17663(19) 0.80491(5) 1.24903(8) 0.0302(4) Uani 1 1 d . .
C1 C 0.2096(3) 0.57664(7) 0.17634(12) 0.0193(5) Uani 1 1 d . .
C2 C 0.3580(3) 0.54820(7) 0.20195(12) 0.0158(5) Uani 1 1 d . .
H2 H 0.299902 0.524098 0.213778 0.019 Uiso 1 1 calc R U
C3 C 0.4666(3) 0.53598(7) 0.14923(12) 0.0167(5) Uani 1 1 d . .
C4 C 0.5120(3) 0.49718(7) 0.14803(12) 0.0194(5) Uani 1 1 d . .
H4 H 0.471778 0.479778 0.178528 0.023 Uiso 1 1 calc R U
C5 C 0.6146(3) 0.48345(8) 0.10318(13) 0.0223(5) Uani 1 1 d . .
H5 H 0.643590 0.456908 0.102135 0.027 Uiso 1 1 calc R U
C6 C 0.6729(3) 0.50929(8) 0.06050(13) 0.0236(6) Uani 1 1 d . .
C7 C 0.6317(3) 0.54769(8) 0.05958(13) 0.0242(6) Uani 1 1 d . .
H7 H 0.673402 0.564771 0.028953 0.029 Uiso 1 1 calc R U
C8 C 0.5277(3) 0.56121(7) 0.10437(12) 0.0206(5) Uani 1 1 d . .
H8 H 0.498092 0.587758 0.104404 0.025 Uiso 1 1 calc R U
C9 C 0.4664(3) 0.56165(7) 0.26795(12) 0.0177(5) Uani 1 1 d . .
C10 C 0.4264(3) 0.54884(7) 0.32936(12) 0.0197(5) Uani 1 1 d . .
H10 H 0.330380 0.532259 0.329502 0.024 Uiso 1 1 calc R U
C11 C 0.5248(3) 0.55992(7) 0.39063(13) 0.0216(5) Uani 1 1 d . .
H11 H 0.497278 0.551149 0.432434 0.026 Uiso 1 1 calc R U
C12 C 0.6623(3) 0.58385(7) 0.38864(12) 0.0204(5) Uani 1 1 d . .
C13 C 0.7070(3) 0.59761(7) 0.32940(13) 0.0212(5) Uani 1 1 d . .
H13 H 0.802305 0.614465 0.329932 0.025 Uiso 1 1 calc R U
C14 C 0.6076(3) 0.58595(7) 0.26861(12) 0.0194(5) Uani 1 1 d . .
H14 H 0.636740 0.594714 0.227064 0.023 Uiso 1 1 calc R U
C15 C 0.1284(3) 0.67708(7) 0.40986(13) 0.0216(5) Uani 1 1 d . .
C16 C 0.2848(3) 0.70242(7) 0.44026(12) 0.0179(5) Uani 1 1 d . .
H16 H 0.233696 0.726643 0.455377 0.021 Uiso 1 1 calc R U
C17 C 0.3978(3) 0.71536(7) 0.38959(12) 0.0202(5) Uani 1 1 d . .
C18 C 0.4579(3) 0.69136(8) 0.34242(13) 0.0259(6) Uani 1 1 d . .
H18 H 0.425595 0.664958 0.339820 0.031 Uiso 1 1 calc R U
C19 C 0.5639(3) 0.70560(9) 0.29950(14) 0.0332(7) Uani 1 1 d . .
H19 H 0.605232 0.689167 0.267831 0.040 Uiso 1 1 calc R U
C20 C 0.6082(3) 0.74392(10) 0.30355(14) 0.0342(7) Uani 1 1 d . .
C21 C 0.5515(3) 0.76873(9) 0.34845(15) 0.0331(7) Uani 1 1 d . .
H21 H 0.582984 0.795186 0.349899 0.040 Uiso 1 1 calc R U
C22 C 0.4465(3) 0.75404(8) 0.39174(13) 0.0252(6) Uani 1 1 d . .
H22 H 0.407127 0.770721 0.423507 0.030 Uiso 1 1 calc R U
C23 C 0.3855(3) 0.68476(7) 0.50423(13) 0.0192(5) Uani 1 1 d . .
C24 C 0.3470(3) 0.69549(7) 0.56734(13) 0.0201(5) Uani 1 1 d . .
H24 H 0.259388 0.714014 0.569767 0.024 Uiso 1 1 calc R U
C25 C 0.4354(3) 0.67940(7) 0.62657(13) 0.0214(5) Uani 1 1 d . .
H25 H 0.411014 0.687121 0.669441 0.026 Uiso 1 1 calc R U
C26 C 0.5586(3) 0.65208(7) 0.62144(13) 0.0220(5) Uani 1 1 d . .
C27 C 0.6026(3) 0.64101(7) 0.56052(13) 0.0224(5) Uani 1 1 d . .
H27 H 0.690235 0.622391 0.558750 0.027 Uiso 1 1 calc R U
C28 C 0.5157(3) 0.65775(7) 0.50180(13) 0.0213(5) Uani 1 1 d . .
H28 H 0.545283 0.650713 0.459397 0.026 Uiso 1 1 calc R U
C29 C 1.2420(3) 0.57278(7) 0.70019(13) 0.0204(5) Uani 1 1 d . .
C30 C 1.1110(3) 0.54416(7) 0.72266(12) 0.0157(5) Uani 1 1 d . .
H30 H 1.181159 0.522449 0.745513 0.019 Uiso 1 1 calc R U
C31 C 0.9958(3) 0.52631(7) 0.66170(12) 0.0163(5) Uani 1 1 d . .
C32 C 0.8395(3) 0.54318(7) 0.63366(12) 0.0191(5) Uani 1 1 d . .
H32 H 0.800965 0.565513 0.654136 0.023 Uiso 1 1 calc R U
C33 C 0.7394(3) 0.52792(7) 0.57640(12) 0.0212(5) Uani 1 1 d . .
H33 H 0.634116 0.539775 0.556951 0.025 Uiso 1 1 calc R U
C34 C 0.7971(3) 0.49504(8) 0.54845(12) 0.0223(6) Uani 1 1 d . .
C35 C 0.9474(3) 0.47675(7) 0.57551(13) 0.0228(6) Uani 1 1 d . .
H35 H 0.982319 0.453751 0.555895 0.027 Uiso 1 1 calc R U
C36 C 1.0470(3) 0.49278(7) 0.63230(13) 0.0202(5) Uani 1 1 d . .
H36 H 1.152003 0.480666 0.651455 0.024 Uiso 1 1 calc R U
C37 C 1.0075(3) 0.55987(7) 0.77475(12) 0.0163(5) Uani 1 1 d . .
C38 C 0.9772(3) 0.53470(7) 0.82588(12) 0.0195(5) Uani 1 1 d . .
H38 H 1.025095 0.509523 0.827743 0.023 Uiso 1 1 calc R U
C39 C 0.8785(3) 0.54568(8) 0.87404(13) 0.0227(5) Uani 1 1 d . .
H39 H 0.859216 0.528544 0.908973 0.027 Uiso 1 1 calc R U
C40 C 0.8095(3) 0.58221(8) 0.86946(13) 0.0226(6) Uani 1 1 d . .
C41 C 0.8383(3) 0.60825(7) 0.82089(13) 0.0228(6) Uani 1 1 d . .
H41 H 0.790634 0.633441 0.819740 0.027 Uiso 1 1 calc R U
C42 C 0.9386(3) 0.59689(7) 0.77359(12) 0.0196(5) Uani 1 1 d . .
H42 H 0.960559 0.614609 0.739928 0.023 Uiso 1 1 calc R U
C43 C 0.6758(3) 0.68417(7) 1.07356(12) 0.0183(5) Uani 1 1 d . .
C44 C 0.8043(3) 0.71114(7) 1.04572(12) 0.0170(5) Uani 1 1 d . .
H44 H 0.731196 0.729642 1.015311 0.020 Uiso 1 1 calc R U
C45 C 0.9195(3) 0.69169(7) 1.00117(12) 0.0171(5) Uani 1 1 d . .
C46 C 1.0009(3) 0.65624(7) 1.01551(13) 0.0205(5) Uani 1 1 d . .
H46 H 0.978884 0.641757 1.053368 0.025 Uiso 1 1 calc R U
C47 C 1.1139(3) 0.64182(8) 0.97514(13) 0.0226(5) Uani 1 1 d . .
H47 H 1.170187 0.617800 0.985237 0.027 Uiso 1 1 calc R U
C48 C 1.1421(3) 0.66322(8) 0.92010(13) 0.0227(6) Uani 1 1 d . .
C49 C 1.0616(3) 0.69779(8) 0.90303(13) 0.0234(6) Uani 1 1 d . .
H49 H 1.081541 0.711648 0.864203 0.028 Uiso 1 1 calc R U
C50 C 0.9500(3) 0.71192(7) 0.94428(12) 0.0207(5) Uani 1 1 d . .
H50 H 0.893433 0.735834 0.933445 0.025 Uiso 1 1 calc R U
C51 C 0.9075(3) 0.73598(7) 1.10068(12) 0.0171(5) Uani 1 1 d . .
C52 C 0.8519(3) 0.77328(7) 1.11109(13) 0.0198(5) Uani 1 1 d . .
H52 H 0.750340 0.782809 1.083893 0.024 Uiso 1 1 calc R U
C53 C 0.9426(3) 0.79672(7) 1.16064(13) 0.0235(6) Uani 1 1 d . .
H53 H 0.905390 0.822268 1.167271 0.028 Uiso 1 1 calc R U
C54 C 1.0873(3) 0.78207(8) 1.19974(12) 0.0218(5) Uani 1 1 d . .
C55 C 1.1482(3) 0.74556(8) 1.19117(13) 0.0233(6) Uani 1 1 d . .
H55 H 1.249706 0.736360 1.218857 0.028 Uiso 1 1 calc R U
C56 C 1.0575(3) 0.72249(7) 1.14097(13) 0.0213(5) Uani 1 1 d . .
H56 H 1.097777 0.697244 1.133956 0.026 Uiso 1 1 calc R U

loop_
_atom_site_aniso_label
_atom_site_aniso_U_11
_atom_site_aniso_U_22
_atom_site_aniso_U_33
_atom_site_aniso_U_23
_atom_site_aniso_U_13
_atom_site_aniso_U_12
Cl1 0.0249(3) 0.0170(3) 0.0341(4) 0.0015(3) -0.0016(3) 0.0011(2)
Cl2 0.0191(3) 0.0336(4) 0.0276(3) -0.0008(3) 0.0076(3) 0.0059(3)
Cl3 0.0186(3) 0.0246(3) 0.0225(3) 0.0006(3) -0.0004(2) -0.0005(2)
Cl4 0.0184(3) 0.0313(4) 0.0371(4) -0.0015(3) 0.0099(3) -0.0040(3)
Cl5 0.0240(3) 0.0235(3) 0.0394(4) -0.0098(3) 0.0012(3) -0.0011(3)
Cl6 0.0178(3) 0.0395(4) 0.0287(4) 0.0015(3) -0.0025(3) 0.0013(3)
Cl7 0.0184(3) 0.0264(3) 0.0283(3) -0.0081(3) 0.0057(2) -0.0049(2)
Cl8 0.0245(3) 0.0238(3) 0.0290(3) 0.0060(3) 0.0082(3) -0.0028(3)
Cl9 0.0180(3) 0.0307(3) 0.0306(4) -0.0082(3) 0.0112(3) -0.0014(3)
Cl10 0.0186(3) 0.0245(3) 0.0363(4) -0.0028(3) 0.0118(3) 0.0021(2)
Cl11 0.0222(3) 0.0227(3) 0.0257(3) 0.0063(3) 0.0062(2) -0.0011(2)
Cl12 0.0181(3) 0.0228(3) 0.0298(3) -0.0047(3) 0.0028(2) -0.0041(2)
F1 0.0276(9) 0.0480(10) 0.0275(9) -0.0024(7) 0.0132(7) 0.0070(7)
F2 0.0221(8) 0.0329(9) 0.0224(8) -0.0073(7) -0.0002(6) 0.0013(7)
F3 0.0308(10) 0.0855(15) 0.0406(11) 0.0213(10) 0.0158(8) -0.0061(10)
F4 0.0267(8) 0.0350(9) 0.0265(8) 0.0107(7) 0.0030(7) 0.0013(7)
F5 0.0281(8) 0.0427(10) 0.0219(8) -0.0088(7) 0.0034(7) -0.0100(7)
F6 0.0360(9) 0.0415(10) 0.0314(9) -0.0071(8) 0.0216(7) -0.0007(8)
F7 0.0275(8) 0.0442(10) 0.0300(9) -0.0111(7) 0.0136(7) 0.0012(7)
F8 0.0294(9) 0.0361(9) 0.0252(8) -0.0096(7) 0.0047(7) -0.0094(7)
C1 0.0155(12) 0.0226(13) 0.0200(13) -0.0013(10) 0.0033(10) -0.0001(10)
C2 0.0157(11) 0.0150(11) 0.0164(12) 0.0019(9) 0.0020(9) -0.0011(9)
C3 0.0129(11) 0.0224(13) 0.0145(12) -0.0001(10) 0.0010(9) -0.0010(9)
C4 0.0165(12) 0.0227(13) 0.0183(13) 0.0012(10) 0.0004(10) -0.0010(10)
C5 0.0161(12) 0.0245(14) 0.0253(14) -0.0033(11) 0.0003(10) 0.0031(10)
C6 0.0148(12) 0.0377(16) 0.0182(13) -0.0037(11) 0.0028(10) 0.0021(11)
C7 0.0184(12) 0.0365(16) 0.0183(13) 0.0044(11) 0.0045(10) -0.0036(11)
C8 0.0211(13) 0.0210(13) 0.0203(13) 0.0007(10) 0.0049(10) -0.0012(10)
C9 0.0169(12) 0.0165(12) 0.0205(13) 0.0000(10) 0.0050(10) 0.0033(9)
C10 0.0179(12) 0.0209(13) 0.0208(13) 0.0003(10) 0.0047(10) 0.0004(10)
C11 0.0207(13) 0.0269(14) 0.0187(13) 0.0012(11) 0.0078(10) 0.0032(11)
C12 0.0178(12) 0.0214(13) 0.0210(13) -0.0039(10) 0.0004(10) 0.0060(10)
C13 0.0164(12) 0.0182(12) 0.0291(14) -0.0007(11) 0.0037(10) -0.0008(10)
C14 0.0192(12) 0.0208(13) 0.0190(13) 0.0036(10) 0.0058(10) 0.0005(10)
C15 0.0163(12) 0.0246(14) 0.0241(14) -0.0008(11) 0.0045(10) 0.0028(10)
C16 0.0136(11) 0.0175(12) 0.0234(13) -0.0022(10) 0.0058(10) 0.0006(9)
C17 0.0121(11) 0.0272(14) 0.0210(13) 0.0038(11) 0.0020(10) 0.0028(10)
C18 0.0178(13) 0.0374(16) 0.0223(14) 0.0013(12) 0.0031(10) 0.0022(11)
C19 0.0199(14) 0.054(2) 0.0253(15) 0.0049(14) 0.0032(11) 0.0089(13)
C20 0.0149(13) 0.061(2) 0.0269(15) 0.0189(15) 0.0050(11) 0.0005(13)
C21 0.0202(14) 0.0375(17) 0.0392(17) 0.0136(14) -0.0016(12) -0.0057(12)
C22 0.0173(12) 0.0306(15) 0.0264(14) 0.0054(12) -0.0005(10) -0.0007(11)
C23 0.0145(11) 0.0182(12) 0.0252(13) 0.0001(10) 0.0043(10) -0.0033(10)
C24 0.0161(12) 0.0185(13) 0.0267(14) -0.0015(10) 0.0067(10) -0.0025(10)
C25 0.0194(12) 0.0256(14) 0.0204(13) -0.0028(11) 0.0069(10) -0.0056(10)
C26 0.0162(12) 0.0252(14) 0.0238(14) 0.0055(11) 0.0012(10) -0.0044(10)
C27 0.0193(12) 0.0168(12) 0.0312(15) 0.0006(11) 0.0048(11) 0.0025(10)
C28 0.0210(13) 0.0220(13) 0.0208(13) -0.0034(10) 0.0027(10) 0.0010(10)
C29 0.0178(12) 0.0220(13) 0.0224(13) -0.0026(10) 0.0065(10) 0.0005(10)
C30 0.0136(11) 0.0156(12) 0.0180(12) 0.0018(9) 0.0028(9) 0.0012(9)
C31 0.0139(11) 0.0177(12) 0.0181(12) -0.0004(10) 0.0050(9) -0.0017(9)
C32 0.0167(12) 0.0199(13) 0.0215(13) 0.0033(10) 0.0054(10) -0.0013(10)
C33 0.0140(11) 0.0296(14) 0.0202(13) 0.0036(11) 0.0032(10) -0.0004(10)
C34 0.0229(13) 0.0284(14) 0.0167(13) -0.0028(11) 0.0065(10) -0.0105(11)
C35 0.0235(13) 0.0207(13) 0.0263(14) -0.0035(11) 0.0105(11) -0.0031(10)
C36 0.0169(12) 0.0190(13) 0.0254(14) 0.0006(10) 0.0058(10) 0.0007(10)
C37 0.0108(11) 0.0211(12) 0.0171(12) -0.0016(10) 0.0022(9) -0.0014(9)
C38 0.0132(11) 0.0212(13) 0.0233(13) -0.0012(10) 0.0005(10) -0.0016(10)
C39 0.0193(12) 0.0280(14) 0.0214(13) 0.0013(11) 0.0049(10) -0.0077(11)
C40 0.0184(12) 0.0288(14) 0.0221(13) -0.0081(11) 0.0081(10) -0.0028(11)
C41 0.0197(13) 0.0213(13) 0.0277(14) -0.0052(11) 0.0046(11) 0.0013(10)
C42 0.0167(12) 0.0220(13) 0.0203(13) 0.0009(10) 0.0041(10) 0.0014(10)
C43 0.0155(11) 0.0168(12) 0.0226(13) -0.0006(10) 0.0036(10) 0.0009(9)
C44 0.0147(11) 0.0161(12) 0.0199(13) 0.0016(10) 0.0022(9) 0.0013(9)
C45 0.0127(11) 0.0194(12) 0.0186(12) -0.0031(10) 0.0012(9) -0.0024(9)
C46 0.0181(12) 0.0224(13) 0.0213(13) 0.0015(11) 0.0043(10) -0.0004(10)
C47 0.0209(13) 0.0239(13) 0.0222(13) -0.0037(11) 0.0014(10) 0.0029(11)
C48 0.0163(12) 0.0304(15) 0.0222(14) -0.0108(11) 0.0054(10) -0.0050(11)
C49 0.0188(12) 0.0293(14) 0.0223(14) 0.0006(11) 0.0040(10) -0.0062(11)
C50 0.0188(12) 0.0213(13) 0.0217(13) 0.0005(10) 0.0027(10) -0.0033(10)
C51 0.0140(11) 0.0178(12) 0.0207(13) 0.0016(10) 0.0063(9) -0.0018(9)
C52 0.0143(12) 0.0187(13) 0.0268(14) 0.0008(10) 0.0046(10) 0.0003(10)
C53 0.0222(13) 0.0203(13) 0.0300(15) -0.0030(11) 0.0099(11) -0.0015(10)
C54 0.0218(13) 0.0278(14) 0.0172(13) -0.0046(11) 0.0070(10) -0.0094(11)
C55 0.0153(12) 0.0278(14) 0.0256(14) 0.0050(11) 0.0002(10) -0.0026(10)
C56 0.0197(12) 0.0194(13) 0.0250(14) 0.0022(10) 0.0041(10) 0.0012(10)

loop_
_atom_type_symbol
_atom_type_description
_atom_type_scat_dispersion_real
_atom_type_scat_dispersion_imag
_atom_type_scat_source
C C 0.0033 0.0016 'International Tables Vol C Tables 4.2.6.8 and 6.1.1.4'
H H 0.0000 0.0000 'International Tables Vol C Tables 4.2.6.8 and 6.1.1.4'
F F 0.0171 0.0103 'International Tables Vol C Tables 4.2.6.8 and 6.1.1.4'
Cl Cl 0.1484 0.1585 'International Tables Vol C Tables 4.2.6.8 and 6.1.1.4'

loop_
_geom_angle_atom_site_label_1
_geom_angle_atom_site_label_2
_geom_angle_atom_site_label_3
_geom_angle
C2 C1 Cl3 110.38(16)
C2 C1 Cl1 113.28(16)
Cl3 C1 Cl1 109.06(13)
C2 C1 Cl2 109.41(16)
Cl3 C1 Cl2 107.35(12)
Cl1 C1 Cl2 107.16(13)
C3 C2 C9 112.89(19)
C3 C2 C1 115.12(19)
C9 C2 C1 112.11(19)
C3 C2 H2 105.2
C9 C2 H2 105.2
C1 C2 H2 105.2
C4 C3 C8 118.6(2)
C4 C3 C2 117.0(2)
C8 C3 C2 124.3(2)
C5 C4 C3 121.4(2)
C5 C4 H4 119.3
C3 C4 H4 119.3
C6 C5 C4 118.1(2)
C6 C5 H5 121.0
C4 C5 H5 121.0
F1 C6 C5 118.8(2)
F1 C6 C7 118.4(2)
C5 C6 C7 122.8(2)
C6 C7 C8 118.8(2)
C6 C7 H7 120.6
C8 C7 H7 120.6
C7 C8 C3 120.4(2)
C7 C8 H8 119.8
C3 C8 H8 119.8
C14 C9 C10 118.7(2)
C14 C9 C2 121.7(2)
C10 C9 C2 119.6(2)
C9 C10 C11 121.2(2)
C9 C10 H10 119.4
C11 C10 H10 119.4
C12 C11 C10 117.9(2)
C12 C11 H11 121.0
C10 C11 H11 121.0
F2 C12 C11 118.4(2)
F2 C12 C13 118.3(2)
C11 C12 C13 123.3(2)
C12 C13 C14 117.8(2)
C12 C13 H13 121.1
C14 C13 H13 121.1
C9 C14 C13 121.0(2)
C9 C14 H14 119.5
C13 C14 H14 119.5
C16 C15 Cl6 110.32(17)
C16 C15 Cl5 113.88(17)
Cl6 C15 Cl5 108.50(14)
C16 C15 Cl4 109.22(17)
Cl6 C15 Cl4 107.56(13)
Cl5 C15 Cl4 107.13(14)
C23 C16 C17 113.60(19)
C23 C16 C15 111.9(2)
C17 C16 C15 114.6(2)
C23 C16 H16 105.2
C17 C16 H16 105.2
C15 C16 H16 105.2
C22 C17 C18 118.1(2)
C22 C17 C16 116.8(2)
C18 C17 C16 125.1(2)
C19 C18 C17 120.9(3)
C19 C18 H18 119.6
C17 C18 H18 119.6
C20 C19 C18 118.8(3)
C20 C19 H19 120.6
C18 C19 H19 120.6
F3 C20 C21 118.5(3)
F3 C20 C19 118.9(3)
C21 C20 C19 122.6(3)
C20 C21 C22 118.1(3)
C20 C21 H21 121.0
C22 C21 H21 121.0
C21 C22 C17 121.5(3)
C21 C22 H22 119.2
C17 C22 H22 119.2
C28 C23 C24 118.6(2)
C28 C23 C16 121.7(2)
C24 C23 C16 119.7(2)
C25 C24 C23 120.9(2)
C25 C24 H24 119.5
C23 C24 H24 119.5
C26 C25 C24 118.3(2)
C26 C25 H25 120.9
C24 C25 H25 120.9
F4 C26 C25 118.7(2)
F4 C26 C27 118.4(2)
C25 C26 C27 122.9(2)
C26 C27 C28 118.4(2)
C26 C27 H27 120.8
C28 C27 H27 120.8
C27 C28 C23 120.9(2)
C27 C28 H28 119.5
C23 C28 H28 119.5
C30 C29 Cl7 110.70(17)
C30 C29 Cl8 113.59(17)
Cl7 C29 Cl8 108.80(13)
C30 C29 Cl9 109.09(16)
Cl7 C29 Cl9 107.20(13)
Cl8 C29 Cl9 107.22(13)
C37 C30 C31 112.30(19)
C37 C30 C29 115.16(19)
C31 C30 C29 111.24(19)
C37 C30 H30 105.8
C31 C30 H30 105.8
C29 C30 H30 105.8
C36 C31 C32 118.5(2)
C36 C31 C30 120.1(2)
C32 C31 C30 121.4(2)
C33 C32 C31 121.2(2)
C33 C32 H32 119.4
C31 C32 H32 119.4
C34 C33 C32 118.2(2)
C34 C33 H33 120.9
C32 C33 H33 120.9
F5 C34 C35 118.8(2)
F5 C34 C33 118.4(2)
C35 C34 C33 122.7(2)
C34 C35 C36 118.2(2)
C34 C35 H35 120.9
C36 C35 H35 120.9
C35 C36 C31 121.2(2)
C35 C36 H36 119.4
C31 C36 H36 119.4
C42 C37 C38 118.4(2)
C42 C37 C30 124.6(2)
C38 C37 C30 117.0(2)
C39 C38 C37 121.5(2)
C39 C38 H38 119.3
C37 C38 H38 119.3
C40 C39 C38 117.8(2)
C40 C39 H39 121.1
C38 C39 H39 121.1
F6 C40 C41 118.5(2)
F6 C40 C39 118.6(2)
C41 C40 C39 122.9(2)
C40 C41 C42 118.5(2)
C40 C41 H41 120.8
C42 C41 H41 120.8
C41 C42 C37 121.0(2)
C41 C42 H42 119.5
C37 C42 H42 119.5
C44 C43 Cl12 109.87(16)
C44 C43 Cl10 109.35(16)
Cl12 C43 Cl10 107.69(13)
C44 C43 Cl11 113.85(17)
Cl12 C43 Cl11 108.81(13)
Cl10 C43 Cl11 107.07(13)
C51 C44 C45 112.02(19)
C51 C44 C43 112.53(19)
C45 C44 C43 115.39(19)
C51 C44 H44 105.3
C45 C44 H44 105.3
C43 C44 H44 105.3
C50 C45 C46 118.5(2)
C50 C45 C44 117.0(2)
C46 C45 C44 124.4(2)
C47 C46 C45 120.9(2)
C47 C46 H46 119.6
C45 C46 H46 119.6
C48 C47 C46 118.4(2)
C48 C47 H47 120.8
C46 C47 H47 120.8
F7 C48 C49 118.9(2)
F7 C48 C47 118.3(2)
C49 C48 C47 122.8(2)
C48 C49 C50 118.0(2)
C48 C49 H49 121.0
C50 C49 H49 121.0
C49 C50 C45 121.3(2)
C49 C50 H50 119.3
C45 C50 H50 119.3
C52 C51 C56 118.8(2)
C52 C51 C44 119.3(2)
C56 C51 C44 121.9(2)
C53 C52 C51 120.9(2)
C53 C52 H52 119.5
C51 C52 H52 119.5
C54 C53 C52 118.3(2)
C54 C53 H53 120.8
C52 C53 H53 120.8
F8 C54 C53 118.6(2)
F8 C54 C55 118.4(2)
C53 C54 C55 123.0(2)
C54 C55 C56 118.2(2)
C54 C55 H55 120.9
C56 C55 H55 120.9
C55 C56 C51 120.8(2)
C55 C56 H56 119.6
C51 C56 H56 119.6

loop_
_geom_bond_atom_site_label_1
_geom_bond_atom_site_label_2
_geom_bond_distance
Cl1 C1 1.785(3)
Cl2 C1 1.793(2)
Cl3 C1 1.778(3)
Cl4 C15 1.790(3)
Cl5 C15 1.783(3)
Cl6 C15 1.782(3)
Cl7 C29 1.782(3)
Cl8 C29 1.782(3)
Cl9 C29 1.788(2)
Cl10 C43 1.787(2)
Cl11 C43 1.788(3)
Cl12 C43 1.779(3)
F1 C6 1.365(3)
F2 C12 1.367(3)
F3 C20 1.366(3)
F4 C26 1.361(3)
F5 C34 1.363(3)
F6 C40 1.365(3)
F7 C48 1.360(3)
F8 C54 1.368(3)
C1 C2 1.551(3)
C2 C3 1.525(3)
C2 C9 1.526(3)
C2 H2 1.0000
C3 C4 1.394(3)
C3 C8 1.396(3)
C4 C5 1.389(3)
C4 H4 0.9500
C5 C6 1.370(4)
C5 H5 0.9500
C6 C7 1.371(4)
C7 C8 1.393(3)
C7 H7 0.9500
C8 H8 0.9500
C9 C14 1.393(3)
C9 C10 1.394(3)
C10 C11 1.395(3)
C10 H10 0.9500
C11 C12 1.370(3)
C11 H11 0.9500
C12 C13 1.379(3)
C13 C14 1.396(3)
C13 H13 0.9500
C14 H14 0.9500
C15 C16 1.554(3)
C16 C23 1.522(3)
C16 C17 1.524(3)
C16 H16 1.0000
C17 C22 1.394(4)
C17 C18 1.400(4)
C18 C19 1.385(4)
C18 H18 0.9500
C19 C20 1.373(4)
C19 H19 0.9500
C20 C21 1.373(4)
C21 C22 1.390(4)
C21 H21 0.9500
C22 H22 0.9500
C23 C28 1.395(3)
C23 C24 1.400(3)
C24 C25 1.391(4)
C24 H24 0.9500
C25 C26 1.372(4)
C25 H25 0.9500
C26 C27 1.378(4)
C27 C28 1.388(4)
C27 H27 0.9500
C28 H28 0.9500
C29 C30 1.551(3)
C30 C37 1.527(3)
C30 C31 1.529(3)
C30 H30 1.0000
C31 C36 1.394(3)
C31 C32 1.395(3)
C32 C33 1.387(3)
C32 H32 0.9500
C33 C34 1.380(4)
C33 H33 0.9500
C34 C35 1.374(4)
C35 C36 1.389(4)
C35 H35 0.9500
C36 H36 0.9500
C37 C42 1.393(3)
C37 C38 1.397(3)
C38 C39 1.389(3)
C38 H38 0.9500
C39 C40 1.376(4)
C39 H39 0.9500
C40 C41 1.374(4)
C41 C42 1.387(3)
C41 H41 0.9500
C42 H42 0.9500
C43 C44 1.548(3)
C44 C51 1.524(3)
C44 C45 1.531(3)
C44 H44 1.0000
C45 C50 1.394(3)
C45 C46 1.395(3)
C46 C47 1.390(3)
C46 H46 0.9500
C47 C48 1.379(4)
C47 H47 0.9500
C48 C49 1.374(4)
C49 C50 1.391(3)
C49 H49 0.9500
C50 H50 0.9500
C51 C52 1.393(3)
C51 C56 1.397(3)
C52 C53 1.388(4)
C52 H52 0.9500
C53 C54 1.370(4)
C53 H53 0.9500
C54 C55 1.375(4)
C55 C56 1.389(4)
C55 H55 0.9500
C56 H56 0.9500
